data_7115468
loop_
_publ_author_name
'Marc A. Little'
'Samantha Y. Chong'
'Marc Schmidtmann'
'Tom Hasell'
'Andrew I. Cooper'

_publ_section_title
;
 Guest control of structure in porous organic cages
;
_journal_name_full Chem.Commun.
_journal_page_first 9465
_journal_paper_doi 10.1039/C4cc04158E
_journal_volume 50
_journal_year 2014
_chemical_formula_moiety 'C72 H84 N12, 8(N2), 4(0.75(N2))'
_chemical_formula_sum 'C72 H84 N27'
_chemical_formula_weight 1327.66
_chemical_name_common cage3R
_chemical_name_systematic
; 
 ? 
;
_space_group_IT_number 143
_symmetry_cell_setting trigonal
_symmetry_space_group_name_Hall 'P 3'
_symmetry_space_group_name_H-M 'P 3'
_atom_sites_solution_hydrogens geom
_atom_sites_solution_primary direct
_atom_sites_solution_secondary difmap
_audit_creation_method SHELXL-97
_cell_angle_alpha 90.00
_cell_angle_beta 90.00
_cell_angle_gamma 120.00
_cell_formula_units_Z 3
_cell_length_a 25.2558(11)
_cell_length_b 25.2558(11)
_cell_length_c 11.0068(5)
_cell_measurement_reflns_used 9946
_cell_measurement_temperature 100(2)
_cell_measurement_theta_max 23.217
_cell_measurement_theta_min 2.455
_cell_volume 6080.1(5)
_computing_cell_refinement 'Bruker AXS SAINT V7.68A'
_computing_data_collection 'CrystalClear-SM Expert 2.1 (Rigaku, 2011)'
_computing_data_reduction 'Bruker AXS SAINT V7.68A'
_computing_structure_refinement 'SHELXL (Sheldrick, 2008)'
_computing_structure_solution 'SHELXD (Sheldrick, 2008)'
_diffrn_ambient_temperature 100(2)
_diffrn_detector_area_resol_mean 28.5714
_diffrn_measured_fraction_theta_full 0.999
_diffrn_measured_fraction_theta_max 0.999
_diffrn_measurement_device_type 'Rigaku Saturn724+ (2x2 bin mode)'
_diffrn_measurement_method 'profile data from \w-scans'
_diffrn_radiation_monochromator confocal
_diffrn_radiation_source 'rotating anode'
_diffrn_radiation_type MoK\a
_diffrn_radiation_wavelength 0.71073
_diffrn_reflns_av_R_equivalents 0.0767
_diffrn_reflns_av_sigmaI/netI 0.0604
_diffrn_reflns_limit_h_max 27
_diffrn_reflns_limit_h_min -28
_diffrn_reflns_limit_k_max 28
_diffrn_reflns_limit_k_min -28
_diffrn_reflns_limit_l_max 8
_diffrn_reflns_limit_l_min -12
_diffrn_reflns_number 41937
_diffrn_reflns_theta_full 23.29
_diffrn_reflns_theta_max 23.29
_diffrn_reflns_theta_min 1.86
_exptl_absorpt_coefficient_mu 0.070
_exptl_absorpt_correction_T_max 0.7449
_exptl_absorpt_correction_T_min 0.4491
_exptl_absorpt_correction_type multi-scan
_exptl_absorpt_process_details 'SADABS 2008/1 (Sheldrick, 2008)'
_exptl_crystal_colour colourless
_exptl_crystal_density_diffrn 1.088
_exptl_crystal_density_method 'not measured'
_exptl_crystal_description needle
_exptl_crystal_F_000 2115.0
_exptl_crystal_size_max 0.427
_exptl_crystal_size_mid 0.189
_exptl_crystal_size_min 0.156
_refine_diff_density_max 0.473
_refine_diff_density_min -0.304
_refine_diff_density_rms 0.055
_refine_ls_abs_structure_details 'Flack H D (1983), Acta Cryst. A39, 876-881'
_refine_ls_abs_structure_Flack -1(3)
_refine_ls_extinction_method none
_refine_ls_goodness_of_fit_ref 1.028
_refine_ls_hydrogen_treatment constr
_refine_ls_matrix_type full
_refine_ls_number_parameters 833
_refine_ls_number_reflns 9832
_refine_ls_number_restraints 7
_refine_ls_restrained_S_all 1.029
_refine_ls_R_factor_all 0.0777
_refine_ls_R_factor_gt 0.0642
_refine_ls_shift/su_max 0.000
_refine_ls_shift/su_mean 0.000
_refine_ls_structure_factor_coef Fsqd
_refine_ls_weighting_details 'calc w=1/[\s^2^(Fo^2^)+(0.1191P)^2^+2.5244P] where P=(Fo^2^+2Fc^2^)/3'
_refine_ls_weighting_scheme calc
_refine_ls_wR_factor_gt 0.1723
_refine_ls_wR_factor_ref 0.1850
_reflns_number_gt 8425
_reflns_number_total 9832
_reflns_threshold_expression >2sigma(I)
_cod_data_source_file c4cc04158e2.cif
_cod_data_source_block Cage3_R_11(N2)_100K_post_desolvation
_cod_database_code 7115468

loop_
_symmetry_equiv_pos_as_xyz
'x, y, z'
'-y, x-y, z'
'-x+y, -x, z'

loop_
_atom_site_label
_atom_site_type_symbol
_atom_site_fract_x
_atom_site_fract_y
_atom_site_fract_z
_atom_site_U_iso_or_equiv
_atom_site_adp_type
_atom_site_occupancy
_atom_site_symmetry_multiplicity
_atom_site_calc_flag
_atom_site_refinement_flags
N1 N 0.49348(16) 0.69900(17) 1.3689(3) 0.0371(9) Uani 1 1 d .
N2 N 0.54893(17) 0.70021(17) 1.1360(3) 0.0380(9) Uani 1 1 d .
N3 N 0.43881(17) 0.55954(18) 0.6402(4) 0.0411(9) Uani 1 1 d .
N4 N 0.31317(17) 0.46926(17) 0.6697(4) 0.0400(9) Uani 1 1 d .
N5 N 0.63911(16) 0.46461(16) 0.8510(3) 0.0338(8) Uani 1 1 d .
N6 N 0.64932(16) 0.52898(17) 0.6236(4) 0.0370(9) Uani 1 1 d .
N7 N 0.50793(18) 0.38472(17) 0.1528(3) 0.0388(9) Uani 1 1 d .
N8 N 0.79913(17) 0.54455(17) 0.1358(4) 0.0403(9) Uani 1 1 d .
N9 N 0.24357(17) 0.12059(17) 0.4327(4) 0.0410(9) Uani 1 1 d .
N10 N 0.16972(16) 0.08769(16) 0.6523(3) 0.0364(9) Uani 1 1 d .
N11 N 0.16249(16) -0.03151(16) -0.0568(4) 0.0363(9) Uani 1 1 d .
N12 N 0.15495(17) 0.21607(17) -0.0340(3) 0.0374(9) Uani 1 1 d .
N13 N 0.2453(4) 0.3432(4) 0.1744(9) 0.123(3) Uiso 1 1 d .
N14 N 0.2258(4) 0.3168(4) 0.2433(9) 0.120(3) Uiso 1 1 d .
N15 N 0.5044(4) 0.3195(4) 0.5557(9) 0.138(3) Uiso 1 1 d D
N16 N 0.5007(5) 0.3287(5) 0.6413(10) 0.157(4) Uiso 1 1 d D
N17 N 0.3333 0.6667 0.6596(13) 0.102(4) Uiso 1 3 d S
N18 N 0.3333 0.6667 0.7540(15) 0.120(4) Uiso 1 3 d S
N19 N 0.6463(12) 0.3375(16) 0.5299(16) 0.156(8) Uiso 0.50 1 d P
N20 N 0.6667 0.3333 0.1505(14) 0.109(4) Uiso 1 3 d S
N21 N 0.6667 0.3333 0.2455(17) 0.138(5) Uiso 1 3 d S
N22 N 0.5147(4) 0.5272(3) 0.1845(7) 0.101(2) Uiso 1 1 d .
N23 N 0.5470(3) 0.5410(3) 0.2424(7) 0.0964(19) Uiso 1 1 d .
N24 N 0.3734(5) 0.5041(5) 0.0685(10) 0.164(4) Uiso 1 1 d D
N25 N 0.3673(5) 0.5115(5) 0.1542(10) 0.145(3) Uiso 1 1 d D
N26 N 0.3379(10) 0.6465(8) 0.0512(13) 0.117(5) Uiso 0.50 1 d P
N27 N 0.7533(4) 0.6590(3) 0.1668(8) 0.107(2) Uiso 1 1 d .
N28 N 0.7314(4) 0.6473(3) 0.2425(8) 0.105(2) Uiso 1 1 d .
N29 N 0.0000 0.0000 -0.0482(13) 0.104(4) Uiso 1 3 d SD
N30 N 0.0000 0.0000 0.0418(14) 0.193(9) Uiso 1 3 d SD
N31 N 0.8095(6) 0.9157(6) 0.4258(11) 0.090(4) Uiso 0.50 1 d PD
N32 N 0.8279(5) 0.9082(6) 0.3530(10) 0.083(3) Uiso 0.50 1 d PD
N33 N 0.0270(7) 0.0186(11) 0.3247(15) 0.139(7) Uiso 0.50 1 d P
C1 C 0.3280(2) 0.6093(2) 1.3632(4) 0.0367(10) Uani 1 1 d .
H1 H 0.3242 0.5699 1.3635 0.044 Uiso 1 1 calc R
C2 C 0.3856(2) 0.66071(19) 1.3630(4) 0.0345(10) Uani 1 1 d .
C3 C 0.4396(2) 0.6536(2) 1.3601(4) 0.0360(10) Uani 1 1 d .
H3 H 0.4342 0.6138 1.3514 0.043 Uiso 1 1 calc R
C4 C 0.5456(2) 0.6882(2) 1.3570(4) 0.0389(11) Uani 1 1 d .
H4 H 0.5300 0.6438 1.3412 0.047 Uiso 1 1 calc R
C5 C 0.5826(2) 0.7070(3) 1.4731(5) 0.0488(13) Uani 1 1 d .
H5A H 0.5580 0.6792 1.5396 0.059 Uiso 1 1 calc R
H5B H 0.5926 0.7489 1.4953 0.059 Uiso 1 1 calc R
C6 C 0.6422(2) 0.7050(3) 1.4590(5) 0.0520(13) Uani 1 1 d .
H6A H 0.6661 0.7192 1.5352 0.062 Uiso 1 1 calc R
H6B H 0.6323 0.6624 1.4441 0.062 Uiso 1 1 calc R
C7 C 0.6801(2) 0.7453(3) 1.3545(5) 0.0514(13) Uani 1 1 d .
H7A H 0.6923 0.7884 1.3712 0.062 Uiso 1 1 calc R
H7B H 0.7178 0.7426 1.3452 0.062 Uiso 1 1 calc R
C8 C 0.6430(2) 0.7243(2) 1.2394(5) 0.0468(12) Uani 1 1 d .
H8A H 0.6334 0.6820 1.2210 0.056 Uiso 1 1 calc R
H8B H 0.6678 0.7508 1.1715 0.056 Uiso 1 1 calc R
C9 C 0.5837(2) 0.7260(2) 1.2479(4) 0.0413(11) Uani 1 1 d .
H9 H 0.5932 0.7693 1.2571 0.050 Uiso 1 1 calc R
C10 C 0.5411(2) 0.7357(2) 1.0645(4) 0.0403(11) Uani 1 1 d .
H10 H 0.5540 0.7763 1.0902 0.048 Uiso 1 1 calc R
C11 C 0.5137(2) 0.7162(2) 0.9467(4) 0.0360(10) Uani 1 1 d .
C12 C 0.4884(2) 0.6551(2) 0.9075(4) 0.0392(11) Uani 1 1 d .
H12 H 0.4853 0.6251 0.9637 0.047 Uiso 1 1 calc R
C13 C 0.46815(19) 0.6376(2) 0.7910(4) 0.0347(10) Uani 1 1 d .
C14 C 0.47117(19) 0.6812(2) 0.7081(4) 0.0358(10) Uani 1 1 d .
H14 H 0.4568 0.6693 0.6273 0.043 Uiso 1 1 calc R
C15 C 0.4951(2) 0.7417(2) 0.7436(4) 0.0372(11) Uani 1 1 d .
C16 C 0.5154(2) 0.7584(2) 0.8621(4) 0.0370(10) Uani 1 1 d .
H16 H 0.5308 0.7997 0.8866 0.044 Uiso 1 1 calc R
C17 C 0.4464(2) 0.5742(2) 0.7510(4) 0.0378(11) Uani 1 1 d .
H17 H 0.4379 0.5436 0.8103 0.045 Uiso 1 1 calc R
C18 C 0.4159(2) 0.4941(2) 0.6110(5) 0.0401(11) Uani 1 1 d .
H18 H 0.4179 0.4724 0.6853 0.048 Uiso 1 1 calc R
C19 C 0.4545(2) 0.4892(2) 0.5121(5) 0.0502(13) Uani 1 1 d .
H19A H 0.4971 0.5070 0.5413 0.060 Uiso 1 1 calc R
H19B H 0.4547 0.5131 0.4407 0.060 Uiso 1 1 calc R
C20 C 0.4306(2) 0.4230(3) 0.4742(6) 0.0558(14) Uani 1 1 d .
H20A H 0.4342 0.3999 0.5432 0.067 Uiso 1 1 calc R
H20B H 0.4556 0.4217 0.4063 0.067 Uiso 1 1 calc R
C21 C 0.3637(3) 0.3931(3) 0.4345(6) 0.0601(15) Uani 1 1 d .
H21A H 0.3479 0.3493 0.4168 0.072 Uiso 1 1 calc R
H21B H 0.3607 0.4130 0.3592 0.072 Uiso 1 1 calc R
C22 C 0.3245(2) 0.3994(2) 0.5352(5) 0.0541(14) Uani 1 1 d .
H22A H 0.2819 0.3819 0.5064 0.065 Uiso 1 1 calc R
H22B H 0.3243 0.3761 0.6078 0.065 Uiso 1 1 calc R
C23 C 0.3495(2) 0.4659(2) 0.5697(5) 0.0434(12) Uani 1 1 d .
H23 H 0.3471 0.4890 0.4981 0.052 Uiso 1 1 calc R
C24 C 0.2860(2) 0.4994(2) 0.6518(4) 0.0408(11) Uani 1 1 d .
H24 H 0.2914 0.5193 0.5759 0.049 Uiso 1 1 calc R
C25 C 0.61571(19) 0.34089(19) 0.8499(4) 0.0308(9) Uani 1 1 d .
H25 H 0.5810 0.3461 0.8493 0.037 Uiso 1 1 calc R
C26 C 0.67435(19) 0.39226(19) 0.8504(4) 0.0309(9) Uani 1 1 d .
C27 C 0.6830(2) 0.4545(2) 0.8469(4) 0.0348(10) Uani 1 1 d .
H27 H 0.7233 0.4883 0.8413 0.042 Uiso 1 1 calc R
C28 C 0.6521(2) 0.52813(19) 0.8451(4) 0.0354(10) Uani 1 1 d .
H28 H 0.6972 0.5563 0.8372 0.043 Uiso 1 1 calc R
C29 C 0.6292(2) 0.5432(2) 0.9615(4) 0.0420(11) Uani 1 1 d .
H29A H 0.5859 0.5118 0.9753 0.050 Uiso 1 1 calc R
H29B H 0.6534 0.5423 1.0315 0.050 Uiso 1 1 calc R
C30 C 0.6346(2) 0.6060(2) 0.9538(5) 0.0466(12) Uani 1 1 d .
H30A H 0.6193 0.6144 1.0298 0.056 Uiso 1 1 calc R
H30B H 0.6781 0.6378 0.9442 0.056 Uiso 1 1 calc R
C31 C 0.5981(2) 0.6084(2) 0.8468(5) 0.0455(12) Uani 1 1 d .
H31A H 0.5544 0.5777 0.8580 0.055 Uiso 1 1 calc R
H31B H 0.6020 0.6493 0.8424 0.055 Uiso 1 1 calc R
C32 C 0.6211(2) 0.5955(2) 0.7300(5) 0.0403(11) Uani 1 1 d .
H32A H 0.6636 0.6287 0.7152 0.048 Uiso 1 1 calc R
H32B H 0.5956 0.5952 0.6616 0.048 Uiso 1 1 calc R
C33 C 0.6198(2) 0.5344(2) 0.7335(4) 0.0348(10) Uani 1 1 d .
H33 H 0.5762 0.5006 0.7343 0.042 Uiso 1 1 calc R
C34 C 0.6157(2) 0.4903(2) 0.5445(4) 0.0364(11) Uani 1 1 d .
H34 H 0.5737 0.4645 0.5635 0.044 Uiso 1 1 calc R
C35 C 0.6371(2) 0.48272(19) 0.4264(4) 0.0367(10) Uani 1 1 d .
C36 C 0.5940(2) 0.4451(2) 0.3410(4) 0.0388(11) Uani 1 1 d .
H36 H 0.5520 0.4232 0.3633 0.047 Uiso 1 1 calc R
C37 C 0.61051(19) 0.4388(2) 0.2247(4) 0.0349(10) Uani 1 1 d .
C38 C 0.6717(2) 0.4680(2) 0.1940(4) 0.0383(11) Uani 1 1 d .
H38 H 0.6835 0.4625 0.1152 0.046 Uiso 1 1 calc R
C39 C 0.7164(2) 0.5057(2) 0.2776(4) 0.0382(11) Uani 1 1 d .
C40 C 0.6987(2) 0.5125(2) 0.3934(4) 0.0381(11) Uani 1 1 d .
H40 H 0.7289 0.5377 0.4509 0.046 Uiso 1 1 calc R
C41 C 0.7814(2) 0.5403(2) 0.2428(5) 0.0369(11) Uani 1 1 d .
H41 H 0.8112 0.5603 0.3047 0.044 Uiso 1 1 calc R
C42 C 0.1908(2) 0.3008(2) -0.1781(5) 0.0426(11) Uani 1 1 d .
H42A H 0.2093 0.3291 -0.1086 0.051 Uiso 1 1 calc R
H42B H 0.2220 0.2921 -0.2117 0.051 Uiso 1 1 calc R
C43 C 0.5633(2) 0.4026(2) 0.1325(4) 0.0389(11) Uani 1 1 d .
H43 H 0.5750 0.3928 0.0575 0.047 Uiso 1 1 calc R
C44 C 0.4627(2) 0.3486(2) 0.0597(5) 0.0408(11) Uani 1 1 d .
H44 H 0.4841 0.3446 -0.0131 0.049 Uiso 1 1 calc R
C45 C 0.4203(2) 0.2857(2) 0.1114(5) 0.0415(11) Uani 1 1 d .
H45 H 0.4019 0.2898 0.1889 0.050 Uiso 1 1 calc R
C46 C 0.3689(2) 0.2476(2) 0.0198(5) 0.0506(13) Uani 1 1 d .
H46A H 0.3869 0.2404 -0.0538 0.061 Uiso 1 1 calc R
H46B H 0.3403 0.2074 0.0562 0.061 Uiso 1 1 calc R
C47 C 0.3342(2) 0.2795(3) -0.0156(6) 0.0606(15) Uani 1 1 d .
H47A H 0.3027 0.2545 -0.0767 0.073 Uiso 1 1 calc R
H47B H 0.3131 0.2835 0.0566 0.073 Uiso 1 1 calc R
C48 C 0.3763(3) 0.3420(3) -0.0675(6) 0.0630(16) Uani 1 1 d .
H48A H 0.3527 0.3627 -0.0862 0.076 Uiso 1 1 calc R
H48B H 0.3945 0.3380 -0.1441 0.076 Uiso 1 1 calc R
C49 C 0.4269(2) 0.3803(2) 0.0226(5) 0.0492(13) Uani 1 1 d .
H49A H 0.4087 0.3877 0.0958 0.059 Uiso 1 1 calc R
H49B H 0.4552 0.4205 -0.0144 0.059 Uiso 1 1 calc R
C50 C 0.0443(2) 0.0615(2) 0.6517(4) 0.0349(10) Uani 1 1 d .
H50 H 0.0749 0.1034 0.6509 0.042 Uiso 1 1 calc R
C51 C 0.0616(2) 0.01625(19) 0.6522(4) 0.0343(10) Uani 1 1 d .
C52 C 0.1269(2) 0.0335(2) 0.6482(4) 0.0354(10) Uani 1 1 d .
H52 H 0.1367 0.0019 0.6423 0.043 Uiso 1 1 calc R
C53 C 0.2324(2) 0.0988(2) 0.6483(4) 0.0367(10) Uani 1 1 d .
H53 H 0.2310 0.0597 0.6257 0.044 Uiso 1 1 calc R
C54 C 0.2609(2) 0.1179(2) 0.7729(4) 0.0415(11) Uani 1 1 d .
H54A H 0.2379 0.0841 0.8312 0.050 Uiso 1 1 calc R
H54B H 0.2584 0.1538 0.8006 0.050 Uiso 1 1 calc R
C55 C 0.3278(2) 0.1339(2) 0.7712(5) 0.0423(11) Uani 1 1 d .
H55A H 0.3302 0.0970 0.7501 0.051 Uiso 1 1 calc R
H55B H 0.3457 0.1475 0.8531 0.051 Uiso 1 1 calc R
C56 C 0.3647(2) 0.1845(2) 0.6790(5) 0.0456(12) Uani 1 1 d .
H56A H 0.3652 0.2224 0.7031 0.055 Uiso 1 1 calc R
H56B H 0.4075 0.1930 0.6771 0.055 Uiso 1 1 calc R
C57 C 0.3361(2) 0.1644(2) 0.5535(5) 0.0449(12) Uani 1 1 d .
H57A H 0.3590 0.1982 0.4952 0.054 Uiso 1 1 calc R
H57B H 0.3398 0.1290 0.5267 0.054 Uiso 1 1 calc R
C58 C 0.2687(2) 0.1468(2) 0.5504(4) 0.0368(10) Uani 1 1 d .
H58 H 0.2650 0.1839 0.5640 0.044 Uiso 1 1 calc R
C59 C 0.2258(2) 0.1480(2) 0.3619(4) 0.0386(11) Uani 1 1 d .
H59 H 0.2279 0.1849 0.3874 0.046 Uiso 1 1 calc R
C60 C 0.2019(2) 0.1232(2) 0.2403(4) 0.0372(11) Uani 1 1 d .
C61 C 0.1957(2) 0.0669(2) 0.2048(4) 0.0362(10) Uani 1 1 d .
H61 H 0.2063 0.0449 0.2601 0.043 Uiso 1 1 calc R
C62 C 0.1745(2) 0.04338(19) 0.0918(4) 0.0342(10) Uani 1 1 d .
C63 C 0.1580(2) 0.0756(2) 0.0092(4) 0.0345(10) Uani 1 1 d .
H63 H 0.1431 0.0593 -0.0692 0.041 Uiso 1 1 calc R
C64 C 0.1638(2) 0.1313(2) 0.0431(4) 0.0359(10) Uani 1 1 d .
C65 C 0.1858(2) 0.1551(2) 0.1571(4) 0.0382(11) Uani 1 1 d .
H65 H 0.1901 0.1933 0.1795 0.046 Uiso 1 1 calc R
C66 C 0.1734(2) -0.0132(2) 0.0520(4) 0.0349(10) Uani 1 1 d .
H66 H 0.1810 -0.0364 0.1100 0.042 Uiso 1 1 calc R
C67 C 0.1473(2) 0.1629(2) -0.0482(4) 0.0344(10) Uani 1 1 d .
H67 H 0.1299 0.1423 -0.1224 0.041 Uiso 1 1 calc R
C68 C 0.13634(19) 0.24133(19) -0.1332(4) 0.0347(10) Uani 1 1 d .
H68 H 0.1203 0.2112 -0.2016 0.042 Uiso 1 1 calc R
C69 C 0.0852(2) 0.25256(19) -0.0877(4) 0.0344(10) Uani 1 1 d .
H69 H 0.0996 0.2793 -0.0140 0.041 Uiso 1 1 calc R
C70 C 0.0669(2) 0.2829(2) -0.1860(5) 0.0409(11) Uani 1 1 d .
H70A H 0.0492 0.2548 -0.2560 0.049 Uiso 1 1 calc R
H70B H 0.0353 0.2914 -0.1538 0.049 Uiso 1 1 calc R
C71 C 0.1221(2) 0.3423(2) -0.2278(5) 0.0434(12) Uani 1 1 d .
H71A H 0.1096 0.3609 -0.2927 0.052 Uiso 1 1 calc R
H71B H 0.1381 0.3714 -0.1589 0.052 Uiso 1 1 calc R
C72 C 0.1723(2) 0.3314(2) -0.2752(5) 0.0460(12) Uani 1 1 d .
H72A H 0.1576 0.3050 -0.3482 0.055 Uiso 1 1 calc R
H72B H 0.2083 0.3708 -0.2988 0.055 Uiso 1 1 calc R
N34 N 0.8166(12) 0.8806(8) 0.4239(17) 0.186(9) Uiso 0.50 1 d PD

loop_
_atom_site_aniso_label
_atom_site_aniso_U_11
_atom_site_aniso_U_22
_atom_site_aniso_U_33
_atom_site_aniso_U_23
_atom_site_aniso_U_13
_atom_site_aniso_U_12
N1 0.036(2) 0.040(2) 0.036(2) -0.0024(17) -0.0012(17) 0.0198(18)
N2 0.040(2) 0.042(2) 0.032(2) 0.0044(18) 0.0030(17) 0.0204(18)
N3 0.039(2) 0.041(2) 0.045(3) 0.0036(19) 0.0050(18) 0.0207(18)
N4 0.037(2) 0.038(2) 0.046(2) -0.0006(18) 0.0029(18) 0.0188(18)
N5 0.035(2) 0.0322(19) 0.039(2) -0.0019(16) 0.0022(16) 0.0203(17)
N6 0.0309(19) 0.043(2) 0.039(2) 0.0019(19) 0.0008(18) 0.0197(18)
N7 0.041(2) 0.044(2) 0.036(2) -0.0062(18) -0.0098(18) 0.0247(19)
N8 0.041(2) 0.041(2) 0.039(3) 0.0029(18) -0.0028(19) 0.0197(18)
N9 0.039(2) 0.039(2) 0.042(2) 0.0020(19) 0.0012(18) 0.0178(19)
N10 0.034(2) 0.037(2) 0.036(2) 0.0021(17) -0.0009(17) 0.0170(19)
N11 0.039(2) 0.038(2) 0.038(2) 0.0014(18) 0.0009(18) 0.0234(17)
N12 0.039(2) 0.037(2) 0.039(2) 0.0012(17) -0.0006(17) 0.0202(17)
C1 0.040(3) 0.033(2) 0.039(3) 0.000(2) 0.001(2) 0.020(2)
C2 0.038(2) 0.032(2) 0.030(3) 0.0029(19) 0.002(2) 0.015(2)
C3 0.038(3) 0.038(2) 0.034(3) 0.002(2) -0.002(2) 0.020(2)
C4 0.037(2) 0.039(2) 0.038(3) -0.002(2) -0.003(2) 0.018(2)
C5 0.042(3) 0.068(3) 0.044(3) 0.001(3) -0.003(2) 0.032(3)
C6 0.048(3) 0.068(4) 0.045(3) 0.006(3) 0.000(2) 0.032(3)
C7 0.038(3) 0.062(3) 0.054(3) 0.002(3) -0.004(2) 0.025(2)
C8 0.031(2) 0.056(3) 0.050(3) 0.005(2) 0.003(2) 0.020(2)
C9 0.043(3) 0.036(2) 0.044(3) 0.003(2) -0.002(2) 0.019(2)
C10 0.032(2) 0.042(3) 0.043(3) 0.003(2) 0.002(2) 0.016(2)
C11 0.036(2) 0.037(3) 0.034(3) 0.005(2) 0.004(2) 0.017(2)
C12 0.040(3) 0.044(3) 0.037(3) 0.006(2) 0.004(2) 0.024(2)
C13 0.029(2) 0.038(2) 0.039(3) 0.002(2) 0.004(2) 0.018(2)
C14 0.032(2) 0.039(3) 0.036(3) 0.000(2) -0.001(2) 0.017(2)
C15 0.035(2) 0.044(3) 0.034(3) 0.006(2) 0.004(2) 0.021(2)
C16 0.032(2) 0.040(2) 0.038(3) -0.001(2) 0.001(2) 0.018(2)
C17 0.042(3) 0.043(3) 0.034(3) 0.009(2) 0.006(2) 0.025(2)
C18 0.045(3) 0.035(2) 0.044(3) -0.002(2) 0.002(2) 0.022(2)
C19 0.040(3) 0.047(3) 0.064(4) -0.006(3) 0.002(2) 0.022(2)
C20 0.055(3) 0.055(3) 0.067(4) -0.010(3) 0.009(3) 0.035(3)
C21 0.056(3) 0.054(3) 0.072(4) -0.016(3) 0.005(3) 0.028(3)
C22 0.043(3) 0.050(3) 0.060(4) -0.015(3) 0.007(3) 0.017(2)
C23 0.044(3) 0.046(3) 0.042(3) 0.000(2) 0.006(2) 0.024(2)
C24 0.039(3) 0.039(3) 0.039(3) 0.002(2) 0.004(2) 0.015(2)
C25 0.030(2) 0.038(2) 0.028(2) -0.0019(19) -0.0033(18) 0.020(2)
C26 0.035(2) 0.030(2) 0.030(2) -0.0014(19) 0.0020(19) 0.0179(19)
C27 0.032(2) 0.032(2) 0.037(3) 0.001(2) -0.002(2) 0.013(2)
C28 0.038(2) 0.028(2) 0.040(3) -0.002(2) 0.001(2) 0.017(2)
C29 0.050(3) 0.037(3) 0.042(3) 0.003(2) 0.005(2) 0.024(2)
C30 0.060(3) 0.034(3) 0.048(3) 0.000(2) 0.008(3) 0.025(2)
C31 0.047(3) 0.034(2) 0.058(3) 0.002(2) 0.003(2) 0.022(2)
C32 0.036(2) 0.037(2) 0.050(3) 0.004(2) -0.003(2) 0.020(2)
C33 0.033(2) 0.032(2) 0.036(3) 0.002(2) 0.002(2) 0.0140(19)
C34 0.029(2) 0.039(2) 0.042(3) 0.003(2) -0.002(2) 0.018(2)
C35 0.040(3) 0.032(2) 0.041(3) 0.000(2) -0.006(2) 0.019(2)
C36 0.033(2) 0.038(2) 0.044(3) 0.002(2) -0.003(2) 0.017(2)
C37 0.032(2) 0.033(2) 0.037(3) 0.000(2) -0.007(2) 0.015(2)
C38 0.049(3) 0.040(3) 0.034(3) -0.001(2) -0.004(2) 0.029(2)
C39 0.039(3) 0.037(2) 0.040(3) 0.001(2) -0.004(2) 0.021(2)
C40 0.037(3) 0.040(3) 0.040(3) -0.001(2) -0.004(2) 0.021(2)
C41 0.034(2) 0.034(2) 0.040(3) -0.003(2) -0.005(2) 0.015(2)
C42 0.036(2) 0.036(3) 0.051(3) -0.003(2) 0.002(2) 0.014(2)
C43 0.042(3) 0.040(3) 0.039(3) -0.001(2) -0.004(2) 0.024(2)
C44 0.040(3) 0.038(2) 0.042(3) -0.011(2) -0.008(2) 0.018(2)
C45 0.043(3) 0.045(3) 0.044(3) -0.007(2) -0.005(2) 0.028(2)
C46 0.049(3) 0.048(3) 0.051(3) -0.010(2) -0.012(2) 0.022(2)
C47 0.045(3) 0.060(3) 0.074(4) -0.010(3) -0.020(3) 0.023(3)
C48 0.060(3) 0.061(3) 0.073(4) -0.011(3) -0.023(3) 0.035(3)
C49 0.042(3) 0.044(3) 0.059(3) -0.002(2) -0.013(2) 0.020(2)
C50 0.036(2) 0.035(2) 0.033(3) -0.001(2) -0.003(2) 0.016(2)
C51 0.038(2) 0.033(2) 0.035(3) -0.0006(19) -0.002(2) 0.020(2)
C52 0.035(2) 0.032(2) 0.042(3) 0.000(2) -0.005(2) 0.018(2)
C53 0.038(3) 0.035(2) 0.041(3) -0.004(2) -0.001(2) 0.021(2)
C54 0.043(3) 0.044(3) 0.038(3) 0.000(2) 0.002(2) 0.022(2)
C55 0.044(3) 0.046(3) 0.038(3) -0.004(2) -0.004(2) 0.024(2)
C56 0.033(2) 0.056(3) 0.045(3) -0.004(2) -0.006(2) 0.020(2)
C57 0.041(3) 0.055(3) 0.041(3) 0.002(2) 0.000(2) 0.026(2)
C58 0.036(2) 0.041(3) 0.033(3) -0.001(2) -0.002(2) 0.019(2)
C59 0.040(2) 0.034(2) 0.044(3) 0.001(2) -0.002(2) 0.020(2)
C60 0.034(2) 0.041(3) 0.039(3) 0.001(2) 0.000(2) 0.020(2)
C61 0.042(2) 0.042(3) 0.035(3) 0.003(2) -0.003(2) 0.029(2)
C62 0.036(2) 0.035(2) 0.039(3) -0.001(2) -0.001(2) 0.023(2)
C63 0.038(2) 0.040(2) 0.032(3) 0.000(2) 0.0015(19) 0.024(2)
C64 0.035(2) 0.038(2) 0.036(3) 0.005(2) 0.003(2) 0.019(2)
C65 0.039(2) 0.033(2) 0.042(3) -0.001(2) -0.001(2) 0.017(2)
C66 0.037(2) 0.036(2) 0.035(3) 0.003(2) 0.000(2) 0.021(2)
C67 0.036(2) 0.039(3) 0.031(2) 0.002(2) 0.0002(19) 0.021(2)
C68 0.037(2) 0.030(2) 0.035(3) -0.0001(19) -0.002(2) 0.015(2)
C69 0.036(2) 0.025(2) 0.035(3) 0.0005(19) -0.001(2) 0.0102(19)
C70 0.043(3) 0.035(2) 0.046(3) 0.001(2) -0.004(2) 0.020(2)
C71 0.042(3) 0.033(2) 0.051(3) 0.006(2) -0.003(2) 0.016(2)
C72 0.052(3) 0.027(2) 0.051(3) 0.008(2) 0.005(2) 0.014(2)

loop_
_atom_type_symbol
_atom_type_description
_atom_type_scat_dispersion_real
_atom_type_scat_dispersion_imag
_atom_type_scat_source
C C 0.0033 0.0016 'International Tables Vol C Tables 4.2.6.8 and 6.1.1.4'
H H 0.0000 0.0000 'International Tables Vol C Tables 4.2.6.8 and 6.1.1.4'
N N 0.0061 0.0033 'International Tables Vol C Tables 4.2.6.8 and 6.1.1.4'

loop_
_geom_angle_atom_site_label_1
_geom_angle_atom_site_label_2
_geom_angle_atom_site_label_3
_geom_angle
_geom_angle_site_symmetry_1
_geom_angle_site_symmetry_3
C3 N1 C4 118.5(4) . .
C10 N2 C9 118.3(4) . .
C17 N3 C18 116.9(4) . .
C24 N4 C23 117.4(4) . .
C27 N5 C28 118.8(4) . .
C34 N6 C33 117.6(4) . .
C43 N7 C44 118.7(4) . .
C41 N8 C45 118.3(4) . 3_665
C59 N9 C58 119.8(4) . .
C52 N10 C53 118.0(4) . .
C66 N11 C69 117.2(4) . 3
C67 N12 C68 117.4(4) . .
N19 N19 N19 59.999(14) 2_655 3_665
N26 N26 N26 60.005(10) 2_665 3_565
N34 N31 N32 59.9(4) . .
N34 N32 N31 60.0(4) . .
N33 N33 N33 60.004(5) 2 3
C2 C1 C2 120.9(4) . 3_565
C2 C1 H1 119.5 . .
C2 C1 H1 119.5 3_565 .
C1 C2 C1 119.1(4) . 2_665
C1 C2 C3 119.5(4) . .
C1 C2 C3 121.5(4) 2_665 .
N1 C3 C2 122.1(4) . .
N1 C3 H3 118.9 . .
C2 C3 H3 118.9 . .
N1 C4 C5 109.6(4) . .
N1 C4 C9 107.0(4) . .
C5 C4 C9 111.6(4) . .
N1 C4 H4 109.5 . .
C5 C4 H4 109.5 . .
C9 C4 H4 109.5 . .
C4 C5 C6 111.5(4) . .
C4 C5 H5A 109.3 . .
C6 C5 H5A 109.3 . .
C4 C5 H5B 109.3 . .
C6 C5 H5B 109.3 . .
H5A C5 H5B 108.0 . .
C7 C6 C5 110.8(4) . .
C7 C6 H6A 109.5 . .
C5 C6 H6A 109.5 . .
C7 C6 H6B 109.5 . .
C5 C6 H6B 109.5 . .
H6A C6 H6B 108.1 . .
C8 C7 C6 109.2(4) . .
C8 C7 H7A 109.8 . .
C6 C7 H7A 109.8 . .
C8 C7 H7B 109.8 . .
C6 C7 H7B 109.8 . .
H7A C7 H7B 108.3 . .
C7 C8 C9 112.8(4) . .
C7 C8 H8A 109.0 . .
C9 C8 H8A 109.0 . .
C7 C8 H8B 109.0 . .
C9 C8 H8B 109.0 . .
H8A C8 H8B 107.8 . .
N2 C9 C8 108.4(4) . .
N2 C9 C4 109.4(4) . .
C8 C9 C4 110.4(4) . .
N2 C9 H9 109.5 . .
C8 C9 H9 109.5 . .
C4 C9 H9 109.5 . .
N2 C10 C11 122.2(4) . .
N2 C10 H10 118.9 . .
C11 C10 H10 118.9 . .
C16 C11 C12 117.1(4) . .
C16 C11 C10 120.9(4) . .
C12 C11 C10 121.8(4) . .
C13 C12 C11 122.1(4) . .
C13 C12 H12 119.0 . .
C11 C12 H12 119.0 . .
C12 C13 C14 119.4(4) . .
C12 C13 C17 120.4(4) . .
C14 C13 C17 120.1(4) . .
C15 C14 C13 120.2(4) . .
C15 C14 H14 119.9 . .
C13 C14 H14 119.9 . .
C16 C15 C14 119.4(4) . .
C16 C15 C24 122.1(4) . 2_665
C14 C15 C24 118.4(4) . 2_665
C15 C16 C11 121.8(4) . .
C15 C16 H16 119.1 . .
C11 C16 H16 119.1 . .
N3 C17 C13 121.8(4) . .
N3 C17 H17 119.1 . .
C13 C17 H17 119.1 . .
N3 C18 C19 109.7(4) . .
N3 C18 C23 107.9(4) . .
C19 C18 C23 110.6(4) . .
N3 C18 H18 109.5 . .
C19 C18 H18 109.5 . .
C23 C18 H18 109.5 . .
C18 C19 C20 111.7(4) . .
C18 C19 H19A 109.3 . .
C20 C19 H19A 109.3 . .
C18 C19 H19B 109.3 . .
C20 C19 H19B 109.3 . .
H19A C19 H19B 107.9 . .
C19 C20 C21 110.6(4) . .
C19 C20 H20A 109.5 . .
C21 C20 H20A 109.5 . .
C19 C20 H20B 109.5 . .
C21 C20 H20B 109.5 . .
H20A C20 H20B 108.1 . .
C20 C21 C22 110.5(5) . .
C20 C21 H21A 109.6 . .
C22 C21 H21A 109.6 . .
C20 C21 H21B 109.6 . .
C22 C21 H21B 109.6 . .
H21A C21 H21B 108.1 . .
C23 C22 C21 111.1(4) . .
C23 C22 H22A 109.4 . .
C21 C22 H22A 109.4 . .
C23 C22 H22B 109.4 . .
C21 C22 H22B 109.4 . .
H22A C22 H22B 108.0 . .
N4 C23 C22 109.1(4) . .
N4 C23 C18 108.9(4) . .
C22 C23 C18 109.9(4) . .
N4 C23 H23 109.7 . .
C22 C23 H23 109.7 . .
C18 C23 H23 109.7 . .
N4 C24 C15 122.9(4) . 3_565
N4 C24 H24 118.5 . .
C15 C24 H24 118.5 3_565 .
C26 C25 C26 120.6(4) 2_655 .
C26 C25 H25 119.7 2_655 .
C26 C25 H25 119.7 . .
C25 C26 C25 119.4(4) 3_665 .
C25 C26 C27 119.8(4) 3_665 .
C25 C26 C27 120.8(4) . .
N5 C27 C26 122.7(4) . .
N5 C27 H27 118.6 . .
C26 C27 H27 118.6 . .
N5 C28 C33 108.0(3) . .
N5 C28 C29 109.2(4) . .
C33 C28 C29 111.0(4) . .
N5 C28 H28 109.5 . .
C33 C28 H28 109.5 . .
C29 C28 H28 109.5 . .
C30 C29 C28 111.3(4) . .
C30 C29 H29A 109.4 . .
C28 C29 H29A 109.4 . .
C30 C29 H29B 109.4 . .
C28 C29 H29B 109.4 . .
H29A C29 H29B 108.0 . .
C31 C30 C29 110.2(4) . .
C31 C30 H30A 109.6 . .
C29 C30 H30A 109.6 . .
C31 C30 H30B 109.6 . .
C29 C30 H30B 109.6 . .
H30A C30 H30B 108.1 . .
C32 C31 C30 110.1(4) . .
C32 C31 H31A 109.6 . .
C30 C31 H31A 109.6 . .
C32 C31 H31B 109.6 . .
C30 C31 H31B 109.6 . .
H31A C31 H31B 108.1 . .
C31 C32 C33 112.3(4) . .
C31 C32 H32A 109.1 . .
C33 C32 H32A 109.1 . .
C31 C32 H32B 109.1 . .
C33 C32 H32B 109.1 . .
H32A C32 H32B 107.9 . .
N6 C33 C32 108.6(4) . .
N6 C33 C28 109.3(3) . .
C32 C33 C28 112.5(4) . .
N6 C33 H33 108.8 . .
C32 C33 H33 108.8 . .
C28 C33 H33 108.8 . .
N6 C34 C35 124.4(4) . .
N6 C34 H34 117.8 . .
C35 C34 H34 117.8 . .
C36 C35 C40 118.2(4) . .
C36 C35 C34 118.6(4) . .
C40 C35 C34 123.2(4) . .
C37 C36 C35 121.8(4) . .
C37 C36 H36 119.1 . .
C35 C36 H36 119.1 . .
C38 C37 C36 119.2(4) . .
C38 C37 C43 120.2(4) . .
C36 C37 C43 120.6(4) . .
C37 C38 C39 120.7(4) . .
C37 C38 H38 119.6 . .
C39 C38 H38 119.6 . .
C40 C39 C38 119.1(4) . .
C40 C39 C41 119.9(4) . .
C38 C39 C41 121.0(4) . .
C39 C40 C35 120.9(4) . .
C39 C40 H40 119.6 . .
C35 C40 H40 119.6 . .
N8 C41 C39 122.8(4) . .
N8 C41 H41 118.6 . .
C39 C41 H41 118.6 . .
C72 C42 C68 111.9(4) . .
C72 C42 H42A 109.2 . .
C68 C42 H42A 109.2 . .
C72 C42 H42B 109.2 . .
C68 C42 H42B 109.2 . .
H42A C42 H42B 107.9 . .
N7 C43 C37 120.5(4) . .
N7 C43 H43 119.7 . .
C37 C43 H43 119.7 . .
N7 C44 C45 108.2(4) . .
N7 C44 C49 110.0(4) . .
C45 C44 C49 110.8(4) . .
N7 C44 H44 109.3 . .
C45 C44 H44 109.3 . .
C49 C44 H44 109.3 . .
N8 C45 C44 109.2(4) 2_655 .
N8 C45 C46 109.2(4) 2_655 .
C44 C45 C46 110.0(4) . .
N8 C45 H45 109.5 2_655 .
C44 C45 H45 109.5 . .
C46 C45 H45 109.5 . .
C47 C46 C45 111.6(4) . .
C47 C46 H46A 109.3 . .
C45 C46 H46A 109.3 . .
C47 C46 H46B 109.3 . .
C45 C46 H46B 109.3 . .
H46A C46 H46B 108.0 . .
C48 C47 C46 111.3(5) . .
C48 C47 H47A 109.4 . .
C46 C47 H47A 109.4 . .
C48 C47 H47B 109.4 . .
C46 C47 H47B 109.4 . .
H47A C47 H47B 108.0 . .
C47 C48 C49 110.3(5) . .
C47 C48 H48A 109.6 . .
C49 C48 H48A 109.6 . .
C47 C48 H48B 109.6 . .
C49 C48 H48B 109.6 . .
H48A C48 H48B 108.1 . .
C48 C49 C44 111.6(4) . .
C48 C49 H49A 109.3 . .
C44 C49 H49A 109.3 . .
C48 C49 H49B 109.3 . .
C44 C49 H49B 109.3 . .
H49A C49 H49B 108.0 . .
C51 C50 C51 120.7(5) 2 .
C51 C50 H50 119.7 2 .
C51 C50 H50 119.7 . .
C50 C51 C50 119.3(5) 3 .
C50 C51 C52 119.9(4) 3 .
C50 C51 C52 120.7(4) . .
N10 C52 C51 123.3(4) . .
N10 C52 H52 118.4 . .
C51 C52 H52 118.4 . .
N10 C53 C54 109.3(4) . .
N10 C53 C58 109.5(4) . .
C54 C53 C58 112.6(4) . .
N10 C53 H53 108.4 . .
C54 C53 H53 108.4 . .
C58 C53 H53 108.4 . .
C53 C54 C55 111.2(4) . .
C53 C54 H54A 109.4 . .
C55 C54 H54A 109.4 . .
C53 C54 H54B 109.4 . .
C55 C54 H54B 109.4 . .
H54A C54 H54B 108.0 . .
C54 C55 C56 111.1(4) . .
C54 C55 H55A 109.4 . .
C56 C55 H55A 109.4 . .
C54 C55 H55B 109.4 . .
C56 C55 H55B 109.4 . .
H55A C55 H55B 108.0 . .
C57 C56 C55 109.5(4) . .
C57 C56 H56A 109.8 . .
C55 C56 H56A 109.8 . .
C57 C56 H56B 109.8 . .
C55 C56 H56B 109.8 . .
H56A C56 H56B 108.2 . .
C58 C57 C56 113.1(4) . .
C58 C57 H57A 109.0 . .
C56 C57 H57A 109.0 . .
C58 C57 H57B 109.0 . .
C56 C57 H57B 109.0 . .
H57A C57 H57B 107.8 . .
N9 C58 C57 108.9(4) . .
N9 C58 C53 108.3(4) . .
C57 C58 C53 110.7(4) . .
N9 C58 H58 109.6 . .
C57 C58 H58 109.6 . .
C53 C58 H58 109.6 . .
N9 C59 C60 120.7(4) . .
N9 C59 H59 119.7 . .
C60 C59 H59 119.7 . .
C65 C60 C61 118.6(4) . .
C65 C60 C59 121.5(4) . .
C61 C60 C59 119.8(4) . .
C62 C61 C60 121.0(4) . .
C62 C61 H61 119.5 . .
C60 C61 H61 119.5 . .
C61 C62 C63 119.8(4) . .
C61 C62 C66 120.3(4) . .
C63 C62 C66 119.7(4) . .
C64 C63 C62 119.8(4) . .
C64 C63 H63 120.1 . .
C62 C63 H63 120.1 . .
C65 C64 C63 120.0(4) . .
C65 C64 C67 123.1(4) . .
C63 C64 C67 116.9(4) . .
C64 C65 C60 120.7(4) . .
C64 C65 H65 119.7 . .
C60 C65 H65 119.7 . .
N11 C66 C62 122.1(4) . .
N11 C66 H66 119.0 . .
C62 C66 H66 119.0 . .
N12 C67 C64 123.9(4) . .
N12 C67 H67 118.0 . .
C64 C67 H67 118.0 . .
N12 C68 C42 110.2(4) . .
N12 C68 C69 108.7(4) . .
C42 C68 C69 110.5(3) . .
N12 C68 H68 109.1 . .
C42 C68 H68 109.1 . .
C69 C68 H68 109.1 . .
N11 C69 C70 108.2(4) 2 .
N11 C69 C68 109.2(3) 2 .
C70 C69 C68 110.8(4) . .
N11 C69 H69 109.5 2 .
C70 C69 H69 109.5 . .
C68 C69 H69 109.5 . .
C71 C70 C69 110.6(4) . .
C71 C70 H70A 109.5 . .
C69 C70 H70A 109.5 . .
C71 C70 H70B 109.5 . .
C69 C70 H70B 109.5 . .
H70A C70 H70B 108.1 . .
C72 C71 C70 111.2(4) . .
C72 C71 H71A 109.4 . .
C70 C71 H71A 109.4 . .
C72 C71 H71B 109.4 . .
C70 C71 H71B 109.4 . .
H71A C71 H71B 108.0 . .
C42 C72 C71 110.2(4) . .
C42 C72 H72A 109.6 . .
C71 C72 H72A 109.6 . .
C42 C72 H72B 109.6 . .
C71 C72 H72B 109.6 . .
H72A C72 H72B 108.1 . .
N32 N34 N31 60.1(4) . .

loop_
_geom_bond_atom_site_label_1
_geom_bond_atom_site_label_2
_geom_bond_distance
_geom_bond_site_symmetry_2
N1 C3 1.271(6) .
N1 C4 1.479(6) .
N2 C10 1.280(6) .
N2 C9 1.463(6) .
N3 C17 1.261(6) .
N3 C18 1.489(6) .
N4 C24 1.268(6) .
N4 C23 1.462(6) .
N5 C27 1.255(5) .
N5 C28 1.469(5) .
N6 C34 1.266(6) .
N6 C33 1.464(6) .
N7 C43 1.256(6) .
N7 C44 1.465(6) .
N8 C41 1.245(6) .
N8 C45 1.476(6) 3_665
N9 C59 1.265(6) .
N9 C58 1.449(6) .
N10 C52 1.250(5) .
N10 C53 1.465(6) .
N11 C66 1.263(6) .
N11 C69 1.462(6) 3
N12 C67 1.268(6) .
N12 C68 1.457(6) .
N13 N14 0.966(10) .
N15 N16 0.987(5) .
N17 N18 1.039(16) .
N19 N19 1.00(3) 2_655
N19 N19 1.00(3) 3_665
N20 N21 1.046(18) .
N22 N23 0.954(8) .
N24 N25 0.988(5) .
N26 N26 1.00(2) 2_665
N26 N26 1.00(2) 3_565
N27 N28 0.960(9) .
N29 N30 0.991(5) .
N31 N34 0.990(5) .
N31 N32 0.991(5) .
N32 N34 0.990(5) .
N33 N33 1.05(3) 2
N33 N33 1.05(3) 3
C1 C2 1.382(6) .
C1 C2 1.405(6) 3_565
C1 H1 0.9500 .
C2 C1 1.405(6) 2_665
C2 C3 1.463(6) .
C3 H3 0.9500 .
C4 C5 1.512(7) .
C4 C9 1.537(7) .
C4 H4 1.0000 .
C5 C6 1.537(7) .
C5 H5A 0.9900 .
C5 H5B 0.9900 .
C6 C7 1.517(8) .
C6 H6A 0.9900 .
C6 H6B 0.9900 .
C7 C8 1.505(7) .
C7 H7A 0.9900 .
C7 H7B 0.9900 .
C8 C9 1.524(7) .
C8 H8A 0.9900 .
C8 H8B 0.9900 .
C9 H9 1.0000 .
C10 C11 1.437(7) .
C10 H10 0.9500 .
C11 C16 1.400(6) .
C11 C12 1.411(7) .
C12 C13 1.369(7) .
C12 H12 0.9500 .
C13 C14 1.404(6) .
C13 C17 1.476(7) .
C14 C15 1.389(7) .
C14 H14 0.9500 .
C15 C16 1.388(6) .
C15 C24 1.473(7) 2_665
C16 H16 0.9500 .
C17 H17 0.9500 .
C18 C19 1.507(7) .
C18 C23 1.527(7) .
C18 H18 1.0000 .
C19 C20 1.526(7) .
C19 H19A 0.9900 .
C19 H19B 0.9900 .
C20 C21 1.531(8) .
C20 H20A 0.9900 .
C20 H20B 0.9900 .
C21 C22 1.546(7) .
C21 H21A 0.9900 .
C21 H21B 0.9900 .
C22 C23 1.518(7) .
C22 H22A 0.9900 .
C22 H22B 0.9900 .
C23 H23 1.0000 .
C24 C15 1.473(7) 3_565
C24 H24 0.9500 .
C25 C26 1.395(6) 2_655
C25 C26 1.398(6) .
C25 H25 0.9500 .
C26 C25 1.395(6) 3_665
C26 C27 1.476(6) .
C27 H27 0.9500 .
C28 C33 1.527(6) .
C28 C29 1.531(7) .
C28 H28 1.0000 .
C29 C30 1.524(6) .
C29 H29A 0.9900 .
C29 H29B 0.9900 .
C30 C31 1.515(7) .
C30 H30A 0.9900 .
C30 H30B 0.9900 .
C31 C32 1.512(7) .
C31 H31A 0.9900 .
C31 H31B 0.9900 .
C32 C33 1.525(6) .
C32 H32A 0.9900 .
C32 H32B 0.9900 .
C33 H33 1.0000 .
C34 C35 1.457(7) .
C34 H34 0.9500 .
C35 C36 1.392(7) .
C35 C40 1.396(6) .
C36 C37 1.380(7) .
C36 H36 0.9500 .
C37 C38 1.380(6) .
C37 C43 1.482(6) .
C38 C39 1.398(6) .
C38 H38 0.9500 .
C39 C40 1.390(7) .
C39 C41 1.474(7) .
C40 H40 0.9500 .
C41 H41 0.9500 .
C42 C72 1.522(7) .
C42 C68 1.525(6) .
C42 H42A 0.9900 .
C42 H42B 0.9900 .
C43 H43 0.9500 .
C44 C45 1.514(7) .
C44 C49 1.534(7) .
C44 H44 1.0000 .
C45 N8 1.476(6) 2_655
C45 C46 1.541(7) .
C45 H45 1.0000 .
C46 C47 1.509(8) .
C46 H46A 0.9900 .
C46 H46B 0.9900 .
C47 C48 1.508(8) .
C47 H47A 0.9900 .
C47 H47B 0.9900 .
C48 C49 1.521(7) .
C48 H48A 0.9900 .
C48 H48B 0.9900 .
C49 H49A 0.9900 .
C49 H49B 0.9900 .
C50 C51 1.372(6) 2
C50 C51 1.412(6) .
C50 H50 0.9500 .
C51 C50 1.372(6) 3
C51 C52 1.480(6) .
C52 H52 0.9500 .
C53 C54 1.511(7) .
C53 C58 1.536(6) .
C53 H53 1.0000 .
C54 C55 1.528(7) .
C54 H54A 0.9900 .
C54 H54B 0.9900 .
C55 C56 1.530(7) .
C55 H55A 0.9900 .
C55 H55B 0.9900 .
C56 C57 1.524(7) .
C56 H56A 0.9900 .
C56 H56B 0.9900 .
C57 C58 1.527(7) .
C57 H57A 0.9900 .
C57 H57B 0.9900 .
C58 H58 1.0000 .
C59 C60 1.473(7) .
C59 H59 0.9500 .
C60 C65 1.406(6) .
C60 C61 1.405(6) .
C61 C62 1.366(6) .
C61 H61 0.9500 .
C62 C63 1.415(6) .
C62 C66 1.480(6) .
C63 C64 1.389(6) .
C63 H63 0.9500 .
C64 C65 1.382(6) .
C64 C67 1.467(6) .
C65 H65 0.9500 .
C66 H66 0.9500 .
C67 H67 0.9500 .
C68 C69 1.538(6) .
C68 H68 1.0000 .
C69 N11 1.462(6) 2
C69 C70 1.525(6) .
C69 H69 1.0000 .
C70 C71 1.522(6) .
C70 H70A 0.9900 .
C70 H70B 0.9900 .
C71 C72 1.519(7) .
C71 H71A 0.9900 .
C71 H71B 0.9900 .
C72 H72A 0.9900 .
C72 H72B 0.9900 .

loop_
_geom_torsion_atom_site_label_1
_geom_torsion_atom_site_label_2
_geom_torsion_atom_site_label_3
_geom_torsion_atom_site_label_4
_geom_torsion
_geom_torsion_site_symmetry_1
_geom_torsion_site_symmetry_4
C2 C1 C2 C1 0.3(9) 3_565 2_665
C2 C1 C2 C3 -178.5(3) 3_565 .
C4 N1 C3 C2 -176.0(4) . .
C1 C2 C3 N1 -174.6(4) . .
C1 C2 C3 N1 6.6(7) 2_665 .
C3 N1 C4 C5 -119.1(5) . .
C3 N1 C4 C9 119.7(4) . .
N1 C4 C5 C6 -172.1(4) . .
C9 C4 C5 C6 -53.7(6) . .
C4 C5 C6 C7 56.8(6) . .
C5 C6 C7 C8 -57.9(6) . .
C6 C7 C8 C9 58.4(6) . .
C10 N2 C9 C8 -113.3(5) . .
C10 N2 C9 C4 126.3(4) . .
C7 C8 C9 N2 -175.4(4) . .
C7 C8 C9 C4 -55.6(6) . .
N1 C4 C9 N2 -68.4(4) . .
C5 C4 C9 N2 171.7(4) . .
N1 C4 C9 C8 172.3(4) . .
C5 C4 C9 C8 52.5(5) . .
C9 N2 C10 C11 172.9(4) . .
N2 C10 C11 C16 -168.7(4) . .
N2 C10 C11 C12 6.1(7) . .
C16 C11 C12 C13 2.2(6) . .
C10 C11 C12 C13 -172.8(4) . .
C11 C12 C13 C14 -1.5(6) . .
C11 C12 C13 C17 175.3(4) . .
C12 C13 C14 C15 0.7(6) . .
C17 C13 C14 C15 -176.0(4) . .
C13 C14 C15 C16 -0.7(6) . .
C13 C14 C15 C24 176.6(4) . 2_665
C14 C15 C16 C11 1.5(6) . .
C24 C15 C16 C11 -175.7(4) 2_665 .
C12 C11 C16 C15 -2.2(6) . .
C10 C11 C16 C15 172.8(4) . .
C18 N3 C17 C13 -179.2(4) . .
C12 C13 C17 N3 -166.0(4) . .
C14 C13 C17 N3 10.8(6) . .
C17 N3 C18 C19 -131.8(5) . .
C17 N3 C18 C23 107.6(5) . .
N3 C18 C19 C20 -176.9(4) . .
C23 C18 C19 C20 -57.9(6) . .
C18 C19 C20 C21 56.2(6) . .
C19 C20 C21 C22 -54.5(7) . .
C20 C21 C22 C23 56.1(7) . .
C24 N4 C23 C22 -120.4(5) . .
C24 N4 C23 C18 119.7(5) . .
C21 C22 C23 N4 -176.8(5) . .
C21 C22 C23 C18 -57.5(6) . .
N3 C18 C23 N4 -62.3(5) . .
C19 C18 C23 N4 177.7(4) . .
N3 C18 C23 C22 178.3(4) . .
C19 C18 C23 C22 58.3(5) . .
C23 N4 C24 C15 178.2(4) . 3_565
C26 C25 C26 C25 0.7(8) 2_655 3_665
C26 C25 C26 C27 178.5(3) 2_655 .
C28 N5 C27 C26 -179.1(4) . .
C25 C26 C27 N5 -177.7(4) 3_665 .
C25 C26 C27 N5 4.5(7) . .
C27 N5 C28 C33 119.9(4) . .
C27 N5 C28 C29 -119.2(4) . .
N5 C28 C29 C30 -173.2(4) . .
C33 C28 C29 C30 -54.1(5) . .
C28 C29 C30 C31 58.8(5) . .
C29 C30 C31 C32 -59.2(5) . .
C30 C31 C32 C33 56.2(5) . .
C34 N6 C33 C32 -109.6(4) . .
C34 N6 C33 C28 127.3(4) . .
C31 C32 C33 N6 -173.4(4) . .
C31 C32 C33 C28 -52.3(5) . .
N5 C28 C33 N6 -69.0(4) . .
C29 C28 C33 N6 171.3(3) . .
N5 C28 C33 C32 170.3(4) . .
C29 C28 C33 C32 50.6(5) . .
C33 N6 C34 C35 174.8(4) . .
N6 C34 C35 C36 -170.5(4) . .
N6 C34 C35 C40 7.9(7) . .
C40 C35 C36 C37 -2.7(6) . .
C34 C35 C36 C37 175.8(4) . .
C35 C36 C37 C38 3.4(7) . .
C35 C36 C37 C43 -174.8(4) . .
C36 C37 C38 C39 -2.7(7) . .
C43 C37 C38 C39 175.5(4) . .
C37 C38 C39 C40 1.4(6) . .
C37 C38 C39 C41 -175.8(4) . .
C38 C39 C40 C35 -0.7(6) . .
C41 C39 C40 C35 176.6(4) . .
C36 C35 C40 C39 1.3(6) . .
C34 C35 C40 C39 -177.1(4) . .
C45 N8 C41 C39 -179.2(4) 3_665 .
C40 C39 C41 N8 -167.4(4) . .
C38 C39 C41 N8 9.8(7) . .
C44 N7 C43 C37 -179.5(4) . .
C38 C37 C43 N7 -167.7(4) . .
C36 C37 C43 N7 10.5(7) . .
C43 N7 C44 C45 116.4(5) . .
C43 N7 C44 C49 -122.4(5) . .
N7 C44 C45 N8 -64.4(5) . 2_655
C49 C44 C45 N8 175.0(4) . 2_655
N7 C44 C45 C46 175.8(4) . .
C49 C44 C45 C46 55.2(5) . .
N8 C45 C46 C47 -175.9(4) 2_655 .
C44 C45 C46 C47 -56.1(6) . .
C45 C46 C47 C48 56.9(7) . .
C46 C47 C48 C49 -56.4(7) . .
C47 C48 C49 C44 56.2(7) . .
N7 C44 C49 C48 -176.0(5) . .
C45 C44 C49 C48 -56.4(6) . .
C51 C50 C51 C50 0.8(9) 2 3
C51 C50 C51 C52 178.3(3) 2 .
C53 N10 C52 C51 179.7(4) . .
C50 C51 C52 N10 -177.7(4) 3 .
C50 C51 C52 N10 4.9(7) . .
C52 N10 C53 C54 -106.7(5) . .
C52 N10 C53 C58 129.5(4) . .
N10 C53 C54 C55 -176.4(4) . .
C58 C53 C54 C55 -54.4(5) . .
C53 C54 C55 C56 57.2(5) . .
C54 C55 C56 C57 -57.2(5) . .
C55 C56 C57 C58 56.0(6) . .
C59 N9 C58 C57 -114.5(5) . .
C59 N9 C58 C53 125.0(4) . .
C56 C57 C58 N9 -172.2(4) . .
C56 C57 C58 C53 -53.2(5) . .
N10 C53 C58 N9 -66.9(4) . .
C54 C53 C58 N9 171.3(4) . .
N10 C53 C58 C57 173.8(4) . .
C54 C53 C58 C57 52.0(5) . .
C58 N9 C59 C60 178.1(4) . .
N9 C59 C60 C65 -175.6(4) . .
N9 C59 C60 C61 3.4(7) . .
C65 C60 C61 C62 0.0(7) . .
C59 C60 C61 C62 -179.0(4) . .
C60 C61 C62 C63 -0.5(7) . .
C60 C61 C62 C66 174.6(4) . .
C61 C62 C63 C64 0.4(6) . .
C66 C62 C63 C64 -174.8(4) . .
C62 C63 C64 C65 0.2(6) . .
C62 C63 C64 C67 178.5(4) . .
C63 C64 C65 C60 -0.7(6) . .
C67 C64 C65 C60 -178.9(4) . .
C61 C60 C65 C64 0.6(6) . .
C59 C60 C65 C64 179.5(4) . .
C69 N11 C66 C62 175.2(4) 3 .
C61 C62 C66 N11 -169.7(4) . .
C63 C62 C66 N11 5.4(7) . .
C68 N12 C67 C64 179.9(4) . .
C65 C64 C67 N12 4.3(7) . .
C63 C64 C67 N12 -174.0(4) . .
C67 N12 C68 C42 -121.0(4) . .
C67 N12 C68 C69 117.7(4) . .
C72 C42 C68 N12 -175.5(4) . .
C72 C42 C68 C69 -55.4(5) . .
N12 C68 C69 N11 -64.6(4) . 2
C42 C68 C69 N11 174.4(4) . 2
N12 C68 C69 C70 176.3(3) . .
C42 C68 C69 C70 55.3(5) . .
N11 C69 C70 C71 -176.3(4) 2 .
C68 C69 C70 C71 -56.7(5) . .
C69 C70 C71 C72 57.9(5) . .
C68 C42 C72 C71 56.2(5) . .
C70 C71 C72 C42 -57.1(5) . .
